data_1559233
loop_
_publ_author_name
'Kofod, Pauli'
'Larsen, Erik'
'Larsen, Sine'
'Petersen, Carsten H.'
'Springborg, Johan'
'Wang, Dong-Ni'

_publ_section_title
;
 A Werner-Type Alkyl Cobalt(III) Compound: Formation of a Carbon--Cobalt
 Bond Demonstrated by 13C, 59Co NMR and X-Ray Structure Determinations
;
_journal_name_full 'Acta Chemica Scandinavica'
_journal_page_first 841
_journal_page_last 853
_journal_paper_doi 10.3891/acta.chem.scand.46-0841
_journal_volume 46
_journal_year 1992
_chemical_formula_sum 'C11 H28 Cl2 Co N5 O8 S'
_chemical_formula_weight 520.27
_chemical_name_common
;
[Co(tacn)(C-aeaps)](ClO4)2
;
_space_group_IT_number 61
_space_group_name_Hall '-P 2ac 2ab'
_space_group_name_H-M_alt 'P b c a'
_symmetry_cell_setting orthorhombic
_symmetry_Int_Tables_number 61
_symmetry_space_group_name_Hall '-P 2ac 2ab'
_symmetry_space_group_name_H-M 'P b c a'
_cell_angle_alpha 90.
_cell_angle_beta 90.
_cell_angle_gamma 90.
_cell_formula_units_Z 8
_cell_length_a 18.169(5)
_cell_length_b 15.824(4)
_cell_length_c 13.888(4)
_cell_volume 3992.9(19)
_diffrn_ambient_temperature 110
_diffrn_radiation_probe x-ray
_diffrn_radiation_type MoK\a
_diffrn_radiation_wavelength 0.71073
_exptl_absorpt_coefficient_mu 1.276
_exptl_crystal_density_diffrn 1.734
_exptl_crystal_F_000 2168
_refine_ls_goodness_of_fit_ref 2.1
_refine_ls_number_parameters 259
_refine_ls_number_reflns 1400
_refine_ls_R_factor_gt 0.074
_refine_ls_wR_factor_gt 0.096
_cod_data_source_file Acta-Chem-Scand-1992-46-841-2.cif
_cod_data_source_block 2
_cod_original_formula_sum 'C11 H28 Co Cl2 N5 O8 S'
_cod_database_code 1559233

loop_
_space_group_symop_id
_space_group_symop_operation_xyz
1 x,y,z
2 1/2-x,-y,1/2+z
3 1/2+x,1/2-y,-z
4 -x,1/2+y,1/2-z
5 -x,-y,-z
6 1/2+x,y,1/2-z
7 1/2-x,1/2+y,z
8 x,1/2-y,1/2+z

loop_
_atom_site_label
_atom_site_type_symbol
_atom_site_thermal_displace_type
_atom_site_fract_x
_atom_site_fract_y
_atom_site_fract_z
_atom_site_occupancy
_atom_site_U_iso_or_equiv
_atom_site_calc_flag
_atom_site_refinement_flags
_atom_site_disorder_assembly
_atom_site_disorder_group
Co Co Uiso 0.87276(9) 0.07670(10) 0.20240(10) 1.000 0.0532(4) . . . .
S1 S Uiso 0.8980(4) 0.1284(4) 0.4183(4) 0.650 0.0684(13) . . . .
S2 S Uiso 0.8492(6) 0.0289(8) 0.4181(9) 0.350 0.076(4) . . . .
Cl2 Cl Uiso 1.1043(2) -0.0853(2) 0.2252(3) 1.000 0.0584(9) . . . .
Cl1 Cl Uiso 1.1207(2) 0.1906(3) 0.0143(3) 1.000 0.0736(11) . . . .
N1A N Uiso 0.9781(6) 0.1120(10) 0.2037(9) 1.000 0.096(5) . . . .
N1B N Uiso 0.7682(6) 0.0491(6) 0.1955(8) 1.000 0.061(4) . . . .
N2A N Uiso 0.9008(7) -0.0448(8) 0.1961(9) 1.000 0.089(4) . . . .
N2B N Uiso 0.8367(5) 0.1939(6) 0.2032(8) 1.000 0.056(3) . . . .
N3B N Uiso 0.8648(6) 0.0873(6) 0.0559(8) 1.000 0.060(3) . . . .
C1A C Uiso 1.0062(7) 0.1646(8) 0.2840(10) 1.000 0.063(4) . . . .
C1B C Uiso 0.7899(8) 0.0571(9) 0.0270(10) 1.000 0.082(5) . . . .
C2A C Uiso 0.9879(9) 0.1260(10) 0.3790(10) 1.000 0.096(6) . . . .
C2B C Uiso 0.7560(10) 0.0058(9) 0.1020(10) 1.000 0.091(5) . . . .
C3B C Uiso 0.7222(8) 0.1222(8) 0.2130(10) 1.000 0.072(5) . . . .
C4A C Uiso 0.9005(8) -0.0471(9) 0.3660(10) 1.000 0.068(4) . . . .
C4B C Uiso 0.7639(7) 0.1939(8) 0.2480(10) 1.000 0.070(5) . . . .
C5A C Uiso 0.8809(7) -0.0941(8) 0.2799(9) 1.000 0.056(4) . . . .
C5B C Uiso 0.8367(9) 0.2289(7) 0.1090(10) 1.000 0.081(5) . . . .
C6B C Uiso 0.8747(7) 0.1805(8) 0.0340(10) 1.000 0.066(4) . . . .
O21 O Uiso 1.1796(4) -0.1042(6) 0.2107(8) 1.000 0.074(3) . . . .
O22 O Uiso 1.0946(6) -0.0305(9) 0.3000(10) 1.000 0.137(5) . . . .
O23A O Uiso 0.9318(9) 0.1590(10) 0.7980(10) 0.500 0.060(5) . . . .
O23B O Uiso 0.9350(10) 0.1490(10) 0.7110(10) 0.500 0.068(5) . . . .
O24A O Uiso 1.0867(9) -0.0210(10) 0.1460(10) 0.500 0.062(5) . . . .
O24B O Uiso 1.0600(10) -0.0760(10) 0.1440(10) 0.500 0.071(5) . . . .
C31A C Uiso 0.8643(2) 0.0480(10) 0.3460(10) 0.650 0.038(4) . . . .
C32A C Uiso 0.894(2) 0.108(2) 0.350(2) 0.350 0.037(8) . . . .
O11 O Uiso 1.1306(6) 0.2143(7) -0.0799(8) 1.000 0.091(4) . . . .
O12 O Uiso 1.0790(10) 0.1060(10) 0.0070(10) 1.000 0.201(8) . . . .
O13 O Uiso 1.0676(7) 0.2309(8) 0.0660(10) 1.000 0.174(5) . . . .
O14 O Uiso 1.1794(8) 0.1500(10) 0.0480(10) 1.000 0.198(8) . . . .

loop_
_atom_type_symbol
_atom_type_description
_atom_type_scat_dispersion_real
_atom_type_scat_dispersion_imag
_atom_type_scat_source
C C 0.0033 0.0016 ' International Tables Vol C Tables 4.2.6.8 and 6.1.1.4'
Cl Cl 0.1484 0.1585 ' International Tables Vol C Tables 4.2.6.8 and 6.1.1.4'
Co Co 0.3494 0.9721 ' International Tables Vol C Tables 4.2.6.8 and 6.1.1.4'
N N 0.0061 0.0033 ' International Tables Vol C Tables 4.2.6.8 and 6.1.1.4'
O O 0.0106 0.0060 ' International Tables Vol C Tables 4.2.6.8 and 6.1.1.4'
S S 0.1246 0.1234 ' International Tables Vol C Tables 4.2.6.8 and 6.1.1.4'

loop_
_geom_angle_atom_site_label_1
_geom_angle_atom_site_label_2
_geom_angle_atom_site_label_3
_geom_angle
_geom_angle_site_symmetry_1
_geom_angle_site_symmetry_2
_geom_angle_site_symmetry_3
_geom_angle_publ_flag
N1A Co N1B 176.0(5) . . . yes
N1A Co N2A 91.5(6) . . . yes
N1A Co N2B 93.2(5) . . . yes
N1A Co N3B 93.1(5) . . . yes
N1A Co C31A 97.2(4) . . . yes
N1A Co C32A 75.8(10) . . . yes
N1B Co N2A 91.8(5) . . . yes
N1B Co N2B 83.5(4) . . . yes
N1B Co N3B 84.3(4) . . . yes
N1B Co C31A 85.7(4) . . . yes
N1B Co C32A 105.9(10) . . . yes
N2A Co N2B 174.9(5) . . . yes
N2A Co N3B 93.1(5) . . . yes
N2A Co C31A 81.3(6) . . . yes
N2A Co C32A 102.7(9) . . . yes
N2B Co N3B 84.5(4) . . . yes
N2B Co C31A 100.3(5) . . . yes
N2B Co C32A 80.6(9) . . . yes
N3B Co C31A 168.4(4) . . . yes
N3B Co C32A 160.8(9) . . . yes
C2A S1 C31A 97.8(6) . . . yes
C4A S2 C32A 91.2(13) . . . yes
O22 Cl2 O24A 95.6(8) . . . yes
O22 Cl2 O24B 118.3(9) . . . yes
O22 Cl2 O23A 130.9(9) . . 5_756 yes
O22 Cl2 O23B 85.2(8) . . 5_756 yes
O24A Cl2 O24B 39.5(9) . . . yes
O23A Cl2 O24A 107.2(9) 5_756 . . yes
O23B Cl2 O24A 139.5(9) 5_756 . . yes
O23A Cl2 O24B 68.0(9) 5_756 . . yes
O23B Cl2 O24B 105.7(9) 5_756 . . yes
O23A Cl2 O23B 49.5(8) 5_756 . 5_756 yes
O21 Cl2 O24B 117.8(9) . . . yes
O21 Cl2 O22 111.6(7) . . . yes
O21 Cl2 O24A 103.9(8) . . . yes
O21 Cl2 O23A 104.4(8) . . 5_756 yes
O21 Cl2 O23B 113.4(8) . . 5_756 yes
O12 Cl1 O13 95.4(9) . . . yes
O11 Cl1 O14 111.2(8) . . . yes
O11 Cl1 O13 117.9(8) . . . yes
O12 Cl1 O14 89.9(10) . . . yes
O13 Cl1 O14 127.5(9) . . . yes
O11 Cl1 O12 103.8(7) . . . yes
Co N1A C1A 119.7(9) . . . yes
C2B N1B C3B 115.4(11) . . . yes
Co N1B C2B 107.0(9) . . . yes
Co N1B C3B 112.0(8) . . . yes
Co N2A C5A 114.9(9) . . . yes
Co N2B C4B 107.7(7) . . . yes
C4B N2B C5B 113.1(11) . . . yes
Co N2B C5B 111.3(8) . . . yes
Co N3B C1B 107.7(8) . . . yes
C1B N3B C6B 111.4(10) . . . yes
Co N3B C6B 105.7(8) . . . yes
N1A C1A C2A 111.0(11) . . . yes
N3B C1B C2B 111.7(12) . . . yes
S1 C2A C1A 118.9(11) . . . yes
N1B C2B C1B 107.8(12) . . . yes
N1B C3B C4B 112.4(12) . . . yes
S2 C4A C5A 125.7(11) . . . yes
C5A C4A C31A 103.2(11) . . . no
N2B C4B C3B 109.3(11) . . . yes
N2A C5A C4A 109.0(11) . . . yes
N2B C5B C6B 116.8(11) . . . yes
N3B C6B C5B 108.1(10) . . . yes
Cl2 O23A O23B 71.4(11) 5_756 . . yes
Cl2 O23B O23A 59.1(10) 5_756 . . yes
Cl2 O24A O24B 62.7(12) . . . yes
Cl2 O24B O24A 77.8(13) . . . yes
Co C31A S1 112.0(8) . . . yes
Co C31A C4A 109.4(8) . . . yes
S1 C31A C4A 115.3(8) . . . yes
Co C32A S2 105.4(16) . . . yes

loop_
_geom_bond_atom_site_label_1
_geom_bond_atom_site_label_2
_geom_bond_distance
_geom_bond_site_symmetry_1
_geom_bond_site_symmetry_2
_geom_bond_publ_flag
Co N1A 1.994(12) . . yes
Co N1B 1.952(11) . . yes
Co N2A 1.991(13) . . yes
Co N2B 1.967(10) . . yes
Co N3B 2.047(11) . . yes
Co C31A 2.051(14) . . yes
Co C32A 2.14(3) . . yes
S1 C2A 1.723(18) . . yes
S1 C31A 1.733(15) . . yes
S2 C4A 1.685(19) . . yes
S2 C32A 1.77(3) . . yes
Cl2 O22 1.365(15) . . yes
Cl2 O24A 1.532(15) . . yes
Cl2 O24B 1.393(16) . . yes
Cl2 O23A 1.376(16) . 5_756 yes
Cl2 O23B 1.520(16) . 5_756 yes
Cl2 O21 1.415(8) . . yes
Cl1 O12 1.542(17) . . yes
Cl1 O13 1.361(14) . . yes
Cl1 O11 1.373(12) . . yes
Cl1 O14 1.330(15) . . yes
N1A C1A 1.482(19) . . yes
N1B C3B 1.448(17) . . yes
N1B C2B 1.485(18) . . yes
N2A C5A 1.447(18) . . yes
N2B C4B 1.462(16) . . yes
N2B C5B 1.421(17) . . yes
N3B C1B 1.497(18) . . yes
N3B C6B 1.517(16) . . yes
C1A C2A 1.49(2) . . no
C1B C2B 1.46(2) . . no
C3B C4B 1.448(18) . . no
C4A C31A 1.67(2) . . no
C4A C5A 1.453(19) . . no
C5B C6B 1.466(19) . . no
O23A O23B 1.22(2) . . yes
O24A O24B 1.00(2) . . yes

loop_
_geom_torsion_atom_site_label_1
_geom_torsion_atom_site_label_2
_geom_torsion_atom_site_label_3
_geom_torsion_atom_site_label_4
_geom_torsion
_geom_torsion_site_symmetry_1
_geom_torsion_site_symmetry_2
_geom_torsion_site_symmetry_3
_geom_torsion_site_symmetry_4
_geom_torsion_publ_flag
N2A Co N1A C1A -123.1(11) . . . . no
N2B Co N1A C1A 59.0(11) . . . . no
N3B Co N1A C1A 143.7(11) . . . . no
C31A Co N1A C1A -41.8(12) . . . . no
N2A Co N1B C2B -61.6(8) . . . . no
N2A Co N1B C3B 171.0(9) . . . . no
N2B Co N1B C2B 116.4(8) . . . . no
N2B Co N1B C3B -11.0(9) . . . . no
N3B Co N1B C2B 31.3(8) . . . . no
N3B Co N1B C3B -96.1(9) . . . . no
C31A Co N1B C2B -142.7(9) . . . . no
C31A Co N1B C3B 89.9(9) . . . . no
N1A Co N2A C5A 114.3(10) . . . . no
N1B Co N2A C5A -68.2(10) . . . . no
N3B Co N2A C5A -152.5(9) . . . . no
C31A Co N2A C5A 17.2(9) . . . . no
N1A Co N2B C4B -153.0(9) . . . . no
N1A Co N2B C5B 82.5(9) . . . . no
N1B Co N2B C4B 29.3(8) . . . . no
N1B Co N2B C5B -95.1(9) . . . . no
N3B Co N2B C4B 114.2(8) . . . . no
N3B Co N2B C5B -10.3(9) . . . . no
C31A Co N2B C4B -55.1(8) . . . . no
C31A Co N2B C5B -179.6(8) . . . . no
N1A Co N3B C1B 175.4(9) . . . . no
N1A Co N3B C6B -65.5(8) . . . . no
N1B Co N3B C1B -7.7(8) . . . . no
N1B Co N3B C6B 111.4(8) . . . . no
N2A Co N3B C1B 83.7(8) . . . . no
N2A Co N3B C6B -157.1(8) . . . . no
N2B Co N3B C1B -91.7(8) . . . . no
N2B Co N3B C6B 27.4(7) . . . . no
N1A Co C31A S1 49.5(7) . . . . no
N1A Co C31A C4A -79.6(8) . . . . no
N1B Co C31A S1 -127.7(5) . . . . no
N1B Co C31A C4A 103.2(7) . . . . no
N2A Co C31A S1 139.9(6) . . . . no
N2A Co C31A C4A 10.8(7) . . . . no
N2B Co C31A S1 -45.0(5) . . . . no
N2B Co C31A C4A -174.2(7) . . . . no
C2A S1 C31A Co -62.5(7) . . . . no
C31A S1 C2A C1A 76.8(13) . . . . no
C2A S1 C31A C4A 63.5(10) . . . . no
O24A Cl2 O23A O23B -141.6(12) . . 5_756 5_756 no
O24B Cl2 O23A O23B -136.8(14) . . 5_756 5_756 no
O22 Cl2 O23A O23B -27.8(16) . . 5_756 5_756 no
O22 Cl2 O23B O23A 159.3(12) . . 5_756 5_756 no
O23B Cl2 O24B O24A 154.4(13) 5_756 . . . no
O21 Cl2 O23B O23A -89.2(12) . . 5_756 5_756 no
O21 Cl2 O24A O24B 117.0(14) . . . . no
O22 Cl2 O24A O24B -129.1(14) . . . . no
O23A Cl2 O24A O24B 6.9(16) 5_756 . . . no
O23B Cl2 O24A O24B -39.9(19) 5_756 . . . no
O21 Cl2 O24B O24A -77.8(14) . . . . no
O22 Cl2 O24B O24A 61.3(16) . . . . no
O23A Cl2 O24B O24A -172.9(16) 5_756 . . . no
O21 Cl2 O23A O23B 108.7(12) . . 5_756 5_756 no
O24B Cl2 O23B O23A 41.2(13) . . 5_756 5_756 no
O24A Cl2 O23B O23A 66.3(17) . . 5_756 5_756 no
Co N1A C1A C2A 52.1(15) . . . . no
C3B N1B C2B C1B 75.7(16) . . . . no
Co N1B C2B C1B -49.6(13) . . . . no
Co N1B C3B C4B -10.3(14) . . . . no
C2B N1B C3B C4B -133.0(13) . . . . no
Co N2A C5A C4A -45.2(13) . . . . no
Co N2B C5B C6B -10.9(15) . . . . no
C5B N2B C4B C3B 81.2(13) . . . . no
Co N2B C4B C3B -42.2(12) . . . . no
C4B N2B C5B C6B -132.2(13) . . . . no
C6B N3B C1B C2B -133.9(12) . . . . no
Co N3B C6B C5B -38.7(12) . . . . no
C1B N3B C6B C5B 78.0(13) . . . . no
Co N3B C1B C2B -18.5(13) . . . . no
N1A C1A C2A S1 -72.3(14) . . . . no
N3B C1B C2B N1B 44.6(16) . . . . no
N1B C3B C4B N2B 34.5(15) . . . . no
C31A C4A C5A N2A 49.6(13) . . . . no
C5A C4A C31A Co -35.8(11) . . . . no
C5A C4A C31A S1 -163.1(9) . . . . no
N2B C5B C6B N3B 34.0(16) . . . . no
